data_3000163
loop_
_publ_author_name
'Susan C Citrak'
'Derek Popple'
'Kevin Delgado-Cunningham'
'Katherine Tabler'
'Kareem Bdeir'
'Allen G Oliver'
'Peter B Kvam'
'Scott R J Oliver'

_journal_name_full 'To be published in Crystal Growth and Design'
_chemical_formula_sum 'C24 H34 Ag2 N4 O10'
_symmetry_space_group_name_Hall '-P 2ybc'
_symmetry_space_group_name_H-M 'P 1 21/c 1'
_cell_angle_alpha 90
_cell_angle_beta 102.275(4)
_cell_angle_gamma 90
_cell_length_a 11.464(3)
_cell_length_b 18.299(5)
_cell_length_c 14.010(4)
_cell_measurement_temperature 120(2)
_cell_volume 2871.8(14)
_diffrn_ambient_temperature 120(2)
_diffrn_radiation_type MoK\a
_diffrn_radiation_wavelength 0.71073
_refine_ls_goodness_of_fit_ref 1.018
_refine_ls_R_factor_all 0.0326
_refine_ls_R_factor_gt 0.0237
_refine_ls_wR_factor_gt 0.0572
_refine_ls_wR_factor_ref 0.0610
_cod_database_code 3000163
_cod_hold_until_date 2018-05-28

loop_
_atom_site_label
_atom_site_fract_x
_atom_site_fract_y
_atom_site_fract_z
? ? ? ?
